data_7236808
loop_
_publ_author_name
'Srivastava, Anant Kumar'
'Vijayakanth, Thangavel'
'Divya, Pillutla'
'Praveenkumar, B.'
'Steiner, Alexander'
'Boomishankar, Ramamoorthy'

_publ_section_title
;
 Altering polarization attributes in ferroelectric metallo-cavitands by
 varying hydrated alkali-metal guest cations
;
_journal_issue 29
_journal_name_full 'Journal of Materials Chemistry C'
_journal_page_first 7352
_journal_paper_doi 10.1039/C7TC01758H
_journal_volume 5
_journal_year 2017
_chemical_absolute_configuration unk
_chemical_formula_sum 'C128 H208 Co4 N41 O79 P8 Rb'
_chemical_formula_weight 4154.29
_space_group_crystal_system tetragonal
_space_group_IT_number 97
_space_group_name_Hall 'I 4 2'
_space_group_name_H-M_alt 'I 4 2 2'
_atom_sites_solution_hydrogens geom
_audit_creation_method SHELXL-2014/7
_audit_update_record
;
2017-04-12 deposited with the CCDC.
2017-07-05 downloaded from the CCDC.
;
_cell_angle_alpha 90
_cell_angle_beta 90
_cell_angle_gamma 90
_cell_formula_units_Z 2
_cell_length_a 24.651(3)
_cell_length_b 24.651(3)
_cell_length_c 17.773(2)
_cell_measurement_reflns_used 9964
_cell_measurement_temperature 100(2)
_cell_measurement_theta_max 23.69
_cell_measurement_theta_min 2.17
_cell_volume 10800(2)
_computing_cell_refinement 'Bruker SAINT'
_computing_data_collection 'Bruker APEX2'
_computing_data_reduction 'Bruker SAINT'
_computing_molecular_graphics 'Bruker SHELXTL'
_computing_publication_material 'Bruker SHELXTL'
_computing_structure_refinement 'SHELXL-2014 (Sheldrick 2014)'
_computing_structure_solution 'SHELXS-97 (Sheldrick 2008)'
_diffrn_ambient_temperature 100(2)
_diffrn_measured_fraction_theta_full 0.999
_diffrn_measured_fraction_theta_max 0.996
_diffrn_measurement_device_type 'Bruker APEX-II CCD'
_diffrn_measurement_method 'Omega and phi scans'
_diffrn_radiation_type MoK\a
_diffrn_radiation_wavelength 0.71073
_diffrn_reflns_av_R_equivalents 0.0613
_diffrn_reflns_av_unetI/netI 0.0324
_diffrn_reflns_Laue_measured_fraction_full 0.999
_diffrn_reflns_Laue_measured_fraction_max 0.996
_diffrn_reflns_limit_h_max 25
_diffrn_reflns_limit_h_min -32
_diffrn_reflns_limit_k_max 32
_diffrn_reflns_limit_k_min -32
_diffrn_reflns_limit_l_max 21
_diffrn_reflns_limit_l_min -23
_diffrn_reflns_number 55709
_diffrn_reflns_point_group_measured_fraction_full 1.000
_diffrn_reflns_point_group_measured_fraction_max 0.996
_diffrn_reflns_theta_full 25.242
_diffrn_reflns_theta_max 28.351
_diffrn_reflns_theta_min 1.168
_diffrn_source 'fine-focus sealed tube'
_exptl_absorpt_coefficient_mu 0.674
_exptl_absorpt_correction_T_max 0.7457
_exptl_absorpt_correction_T_min 0.6949
_exptl_absorpt_correction_type multi-scan
_exptl_absorpt_process_details SADABS
_exptl_crystal_colour orange
_exptl_crystal_density_diffrn 1.277
_exptl_crystal_density_method 'not measured'
_exptl_crystal_description block
_exptl_crystal_F_000 4320
_exptl_crystal_preparation ', Ferroelectric and dielectric'
_exptl_crystal_recrystallization_method 'Re-crystallisation from solvent: Methanol and water'
_exptl_crystal_size_max 0.16
_exptl_crystal_size_mid 0.13
_exptl_crystal_size_min 0.09
_refine_diff_density_max 0.391
_refine_diff_density_min -0.307
_refine_diff_density_rms 0.058
_refine_ls_abs_structure_details
;
 Refined as an inversion twin.
;
_refine_ls_abs_structure_Flack 0.416(18)
_refine_ls_extinction_method none
_refine_ls_goodness_of_fit_ref 1.044
_refine_ls_hydrogen_treatment constr
_refine_ls_matrix_type full
_refine_ls_number_parameters 201
_refine_ls_number_reflns 6750
_refine_ls_number_restraints 12
_refine_ls_restrained_S_all 1.044
_refine_ls_R_factor_all 0.0749
_refine_ls_R_factor_gt 0.0503
_refine_ls_shift/su_max 0.001
_refine_ls_shift/su_mean 0.000
_refine_ls_structure_factor_coef Fsqd
_refine_ls_weighting_details 'w=1/[\s^2^(Fo^2^)+(0.0946P)^2^+5.9235P] where P=(Fo^2^+2Fc^2^)/3'
_refine_ls_weighting_scheme calc
_refine_ls_wR_factor_gt 0.1431
_refine_ls_wR_factor_ref 0.1623
_reflns_Friedel_coverage 0.804
_reflns_Friedel_fraction_full 1.000
_reflns_Friedel_fraction_max 0.996
_reflns_number_gt 5015
_reflns_number_total 6750
_reflns_threshold_expression 'I > 2\s(I)'
_cod_data_source_file c7tc01758h2.cif
_cod_data_source_block compound_Hy-Rb_2_sq
_cod_original_cell_volume 10801(3)
_cod_database_code 7236808
_shelx_shelxl_version_number 2014/7
_shelx_space_group_comment
;
The symmetry employed for this shelxl refinement is uniquely defined
by the following loop, which should always be used as a source of
symmetry information in preference to the above space-group names.
They are only intended as comments.
;

loop_
_space_group_symop_operation_xyz
'x, y, z'
'-x, -y, z'
'-y, x, z'
'y, -x, z'
'-x, y, -z'
'x, -y, -z'
'y, x, -z'
'-y, -x, -z'
'x+1/2, y+1/2, z+1/2'
'-x+1/2, -y+1/2, z+1/2'
'-y+1/2, x+1/2, z+1/2'
'y+1/2, -x+1/2, z+1/2'
'-x+1/2, y+1/2, -z+1/2'
'x+1/2, -y+1/2, -z+1/2'
'y+1/2, x+1/2, -z+1/2'
'-y+1/2, -x+1/2, -z+1/2'

loop_
_atom_site_label
_atom_site_type_symbol
_atom_site_fract_x
_atom_site_fract_y
_atom_site_fract_z
_atom_site_U_iso_or_equiv
_atom_site_adp_type
_atom_site_occupancy
_atom_site_site_symmetry_order
_atom_site_calc_flag
_atom_site_refinement_flags_posn
_atom_site_refinement_flags_adp
_atom_site_refinement_flags_occupancy
_atom_site_disorder_assembly
_atom_site_disorder_group
Co1 Co 0.5000 0.76175(3) 0.5000 0.0467(2) Uani 1 2 d S T P . .
O2 O 0.5000 0.67744(14) 0.5000 0.0471(8) Uani 1 2 d S T P . .
O3 O 0.5000 0.84706(18) 0.5000 0.0766(13) Uani 1 2 d S T P . .
Rb1 Rb 0.5000 0.5000 0.5000 0.0472(2) Uani 1 8 d S T P . .
O4 O 0.5013(6) 0.5751(4) 0.6414(5) 0.0527(10) Uiso 0.305(3) 1 d . U P . .
O4' O 0.5024(3) 0.6025(2) 0.6094(3) 0.0527(10) Uiso 0.510(4) 1 d . U P . .
O5 O 0.4185(3) 0.6082(3) 0.5001(9) 0.0527(10) Uiso 0.310(3) 1 d . U P . .
P1 P 0.35871(5) 0.64038(6) 0.29177(6) 0.0545(3) Uani 1 1 d . . . . .
O1 O 0.39018(14) 0.60571(15) 0.34500(17) 0.0563(7) Uani 1 1 d . . . . .
N1 N 0.39355(18) 0.68645(19) 0.2464(3) 0.0635(12) Uani 1 1 d . . . . .
H1 H 0.3897 0.6871 0.1972 0.076 Uiso 1 1 calc R U . . .
C11 C 0.42917(12) 0.72534(12) 0.27740(15) 0.0541(11) Uani 1 1 d G . . . .
C12 C 0.44057(11) 0.72576(10) 0.35400(14) 0.0497(10) Uani 1 1 d G . . . .
H12 H 0.4229 0.7009 0.3866 0.060 Uiso 1 1 calc R U . . .
N13 N 0.47783(12) 0.76260(10) 0.38287(11) 0.0508(9) Uani 1 1 d G . . . .
C14 C 0.50370(12) 0.79902(10) 0.33515(15) 0.0579(10) Uani 1 1 d G . . . .
H14 H 0.5292 0.8242 0.3549 0.069 Uiso 1 1 calc R U . . .
C15 C 0.49230(14) 0.79860(12) 0.25856(14) 0.0705(15) Uani 1 1 d G . . . .
H15 H 0.5100 0.8235 0.2259 0.085 Uiso 1 1 calc R U . . .
C16 C 0.45504(14) 0.76176(13) 0.22969(11) 0.0643(13) Uani 1 1 d G . . . .
H16 H 0.4473 0.7615 0.1773 0.077 Uiso 1 1 calc R U . . .
N2 N 0.31253(19) 0.67557(18) 0.3372(3) 0.0649(11) Uani 1 1 d . . . . .
H2 H 0.3105 0.7103 0.3259 0.078 Uiso 1 1 calc R U . . .
C21 C 0.27563(12) 0.65671(11) 0.39246(17) 0.0539(11) Uani 1 1 d G . . . .
C22 C 0.27465(11) 0.60223(10) 0.41258(17) 0.0531(11) Uani 1 1 d G . . . .
H22 H 0.2978 0.5771 0.3878 0.064 Uiso 1 1 calc R U . . .
N23 N 0.23981(11) 0.58450(8) 0.46895(18) 0.0515(9) Uani 1 1 d G . . . .
C24 C 0.20595(12) 0.62125(11) 0.50519(19) 0.0621(11) Uani 1 1 d G . . . .
H24 H 0.1821 0.6091 0.5437 0.075 Uiso 1 1 calc R U . . .
C25 C 0.20694(14) 0.67573(10) 0.4851(2) 0.0786(19) Uani 1 1 d G . . . .
H25 H 0.1838 0.7008 0.5098 0.094 Uiso 1 1 calc R U . . .
C26 C 0.24177(14) 0.69346(9) 0.4287(2) 0.0665(14) Uani 1 1 d G . . . .
H26 H 0.2424 0.7307 0.4149 0.080 Uiso 1 1 calc R U . . .
C1 C 0.3346(5) 0.5960(6) 0.2166(8) 0.062(3) Uiso 0.57(2) 1 d D U P A 1
C2 C 0.2862(6) 0.6102(6) 0.1802(8) 0.073(4) Uiso 0.57(2) 1 d D U P A 1
H2A H 0.2654 0.6394 0.1998 0.087 Uiso 0.57(2) 1 calc R U P A 1
C3 C 0.2674(7) 0.5835(7) 0.1172(8) 0.081(4) Uiso 0.57(2) 1 d D U P A 1
H3 H 0.2370 0.5949 0.0884 0.098 Uiso 0.57(2) 1 calc R U P A 1
C4 C 0.2983(7) 0.5379(6) 0.1008(8) 0.083(4) Uiso 0.57(2) 1 d D U P A 1
H4 H 0.2851 0.5151 0.0618 0.100 Uiso 0.57(2) 1 calc R U P A 1
C5 C 0.3463(8) 0.5220(6) 0.1350(8) 0.085(4) Uiso 0.57(2) 1 d D U P A 1
H5 H 0.3666 0.4921 0.1163 0.101 Uiso 0.57(2) 1 calc R U P A 1
C6 C 0.3633(6) 0.5503(6) 0.1959(8) 0.076(3) Uiso 0.57(2) 1 d D U P A 1
H6 H 0.3942 0.5390 0.2237 0.091 Uiso 0.57(2) 1 calc R U P A 1
C1' C 0.3233(7) 0.6072(7) 0.2178(10) 0.057(4) Uiso 0.43(2) 1 d . . P A 2
C2' C 0.2749(7) 0.6255(8) 0.1882(9) 0.064(4) Uiso 0.43(2) 1 d . . P A 2
H2' H 0.2580 0.6565 0.2097 0.077 Uiso 0.43(2) 1 calc R U P A 2
C3' C 0.2502(8) 0.5996(8) 0.1272(10) 0.076(5) Uiso 0.43(2) 1 d . . P A 2
H3' H 0.2171 0.6125 0.1064 0.092 Uiso 0.43(2) 1 calc R U P A 2
C4' C 0.2762(8) 0.5545(9) 0.0986(11) 0.077(5) Uiso 0.43(2) 1 d . . P A 2
H4' H 0.2600 0.5375 0.0562 0.093 Uiso 0.43(2) 1 calc R U P A 2
C5' C 0.3253(10) 0.5309(8) 0.1265(11) 0.076(5) Uiso 0.43(2) 1 d . . P A 2
H5' H 0.3398 0.4970 0.1108 0.092 Uiso 0.43(2) 1 calc R U P A 2
C6' C 0.3495(8) 0.5661(9) 0.1823(11) 0.078(5) Uiso 0.43(2) 1 d . . P A 2
H6' H 0.3864 0.5601 0.1950 0.094 Uiso 0.43(2) 1 calc R U P A 2

loop_
_atom_site_aniso_label
_atom_site_aniso_U_11
_atom_site_aniso_U_22
_atom_site_aniso_U_33
_atom_site_aniso_U_23
_atom_site_aniso_U_13
_atom_site_aniso_U_12
Co1 0.0461(4) 0.0357(3) 0.0585(4) 0.000 0.0021(5) 0.000
O2 0.0476(19) 0.0374(17) 0.056(2) 0.000 0.005(3) 0.000
O3 0.093(4) 0.041(2) 0.095(4) 0.000 -0.007(4) 0.000
Rb1 0.0429(3) 0.0429(3) 0.0558(6) 0.000 0.000 0.000
P1 0.0543(8) 0.0607(9) 0.0486(6) 0.0088(6) -0.0035(6) -0.0112(4)
O1 0.052(2) 0.054(2) 0.0630(17) 0.0120(17) -0.0001(16) -0.0032(13)
N1 0.064(3) 0.076(3) 0.050(2) 0.013(2) -0.004(2) -0.021(2)
C11 0.050(2) 0.053(3) 0.060(3) 0.012(2) -0.004(2) -0.0044(19)
C12 0.053(2) 0.042(2) 0.054(3) 0.0118(18) -0.001(2) -0.0024(18)
N13 0.0474(18) 0.0390(17) 0.066(2) 0.0101(17) 0.0046(17) -0.0034(14)
C14 0.053(2) 0.051(2) 0.070(3) 0.0114(19) 0.005(3) -0.007(2)
C15 0.079(4) 0.061(3) 0.071(3) 0.014(2) 0.016(3) -0.021(3)
C16 0.064(3) 0.075(3) 0.054(3) 0.019(3) 0.005(2) -0.005(3)
N2 0.066(3) 0.051(2) 0.078(3) 0.015(2) 0.004(2) -0.004(2)
C21 0.051(2) 0.047(2) 0.063(3) 0.000(2) -0.005(2) 0.0043(19)
C22 0.040(2) 0.052(2) 0.067(3) 0.003(2) -0.0003(19) -0.0005(18)
N23 0.0427(19) 0.0466(19) 0.065(2) -0.0002(17) -0.0004(17) 0.0039(15)
C24 0.055(2) 0.056(2) 0.075(3) 0.013(3) 0.011(3) 0.0108(18)
C25 0.065(3) 0.059(3) 0.112(6) 0.001(3) 0.011(3) 0.021(2)
C26 0.060(3) 0.051(3) 0.089(4) 0.009(3) -0.002(3) 0.006(2)

loop_
_atom_type_symbol
_atom_type_description
_atom_type_scat_dispersion_real
_atom_type_scat_dispersion_imag
_atom_type_scat_source
C C 0.0033 0.0016 'International Tables Vol C Tables 4.2.6.8 and 6.1.1.4'
H H 0.0000 0.0000 'International Tables Vol C Tables 4.2.6.8 and 6.1.1.4'
N N 0.0061 0.0033 'International Tables Vol C Tables 4.2.6.8 and 6.1.1.4'
O O 0.0106 0.0060 'International Tables Vol C Tables 4.2.6.8 and 6.1.1.4'
P P 0.1023 0.0942 'International Tables Vol C Tables 4.2.6.8 and 6.1.1.4'
Co Co 0.3494 0.9721 'International Tables Vol C Tables 4.2.6.8 and 6.1.1.4'
Rb Rb -0.9393 2.9676 'International Tables Vol C Tables 4.2.6.8 and 6.1.1.4'

loop_
_geom_angle_atom_site_label_1
_geom_angle_atom_site_label_2
_geom_angle_atom_site_label_3
_geom_angle
_geom_angle_site_symmetry_1
_geom_angle_site_symmetry_3
O2 Co1 O3 180.0 . .
O2 Co1 N13 90.6(2) . 5_656
O3 Co1 N13 89.4(2) . 5_656
O2 Co1 N13 90.56(7) . .
O3 Co1 N13 89.44(7) . .
N13 Co1 N13 178.9(3) 5_656 .
O2 Co1 N23 89.0(2) . 8_666
O3 Co1 N23 91.0(2) . 8_666
N13 Co1 N23 89.9(4) 5_656 8_666
N13 Co1 N23 90.1(3) . 8_666
O2 Co1 N23 88.98(18) . 4_565
O3 Co1 N23 91.02(18) . 4_565
N13 Co1 N23 90.1(6) 5_656 4_565
N13 Co1 N23 89.9(5) . 4_565
N23 Co1 N23 178.0(4) 8_666 4_565
O4 Rb1 O4 131.4(5) . 8_666
O4 Rb1 O4 49.6(2) . 4_565
O4 Rb1 O4 178.8(5) 8_666 4_565
O4 Rb1 O4 178.8(5) . 6_566
O4 Rb1 O4 49.6(2) 8_666 6_566
O4 Rb1 O4 129.5(5) 4_565 6_566
O4 Rb1 O4 129.5(5) . 7_556
O4 Rb1 O4 72.7(4) 8_666 7_556
O4 Rb1 O4 107.3(4) 4_565 7_556
O4 Rb1 O4 49.6(2) 6_566 7_556
O4 Rb1 O4 49.6(2) . 3_655
O4 Rb1 O4 107.3(4) 8_666 3_655
O4 Rb1 O4 72.7(4) 4_565 3_655
O4 Rb1 O4 131.4(5) 6_566 3_655
O4 Rb1 O4 178.8(5) 7_556 3_655
O4 Rb1 O4 72.7(4) . 2_665
O4 Rb1 O4 129.5(5) 8_666 2_665
O4 Rb1 O4 49.6(2) 4_565 2_665
O4 Rb1 O4 107.3(4) 6_566 2_665
O4 Rb1 O4 131.4(5) 7_556 2_665
O4 Rb1 O4 49.6(2) 3_655 2_665
O4 Rb1 O4 107.3(4) . 5_656
O4 Rb1 O4 49.6(2) 8_666 5_656
O4 Rb1 O4 131.4(5) 4_565 5_656
O4 Rb1 O4 72.7(4) 6_566 5_656
O4 Rb1 O4 49.6(2) 7_556 5_656
O4 Rb1 O4 129.5(5) 3_655 5_656
O4 Rb1 O4 178.8(5) 2_665 5_656
O4 Rb1 O4' 16.07(17) . .
O4 Rb1 O4' 120.7(3) 8_666 .
O4 Rb1 O4' 60.4(3) 4_565 .
O4 Rb1 O4' 163.86(17) 6_566 .
O4 Rb1 O4' 118.2(3) 7_556 .
O4 Rb1 O4' 60.8(3) 3_655 .
O4 Rb1 O4' 88.8(2) 2_665 .
O4 Rb1 O4' 91.2(2) 5_656 .
O4 Rb1 O4' 120.7(3) . 8_666
O4 Rb1 O4' 16.07(17) 8_666 8_666
O4 Rb1 O4' 163.85(17) 4_565 8_666
O4 Rb1 O4' 60.4(3) 6_566 8_666
O4 Rb1 O4' 88.8(2) 7_556 8_666
O4 Rb1 O4' 91.2(2) 3_655 8_666
O4 Rb1 O4' 118.2(3) 2_665 8_666
O4 Rb1 O4' 60.8(3) 5_656 8_666
O4' Rb1 O4' 113.6(3) . 8_666
O4 Rb1 O4' 163.85(17) . 6_566
O4 Rb1 O4' 60.8(3) 8_666 6_566
O4 Rb1 O4' 118.2(3) 4_565 6_566
O4 Rb1 O4' 16.07(17) 6_566 6_566
O4 Rb1 O4' 60.4(3) 7_556 6_566
O4 Rb1 O4' 120.7(3) 3_655 6_566
O4 Rb1 O4' 91.2(2) 2_665 6_566
O4 Rb1 O4' 88.8(2) 5_656 6_566
O4' Rb1 O4' 177.9(3) . 6_566
O4' Rb1 O4' 68.18(11) 8_666 6_566
O4 Rb1 O4' 60.8(3) . 4_565
O4 Rb1 O4' 163.85(17) 8_666 4_565
O4 Rb1 O4' 16.07(17) 4_565 4_565
O4 Rb1 O4' 118.2(3) 6_566 4_565
O4 Rb1 O4' 91.2(2) 7_556 4_565
O4 Rb1 O4' 88.8(2) 3_655 4_565
O4 Rb1 O4' 60.4(3) 2_665 4_565
O4 Rb1 O4' 120.7(3) 5_656 4_565
O4' Rb1 O4' 68.18(11) . 4_565
O4' Rb1 O4' 177.9(3) 8_666 4_565
O4' Rb1 O4' 110.0(3) 6_566 4_565
O4' O4 Rb1 86.3(7) . .
O4 O4' Rb1 77.6(7) . .
O5 O5 Rb1 81.97(13) 8_666 .
O1 P1 N1 115.9(2) . .
O1 P1 N2 110.5(2) . .
N1 P1 N2 103.9(3) . .
O1 P1 C1' 117.4(6) . .
N1 P1 C1' 102.3(6) . .
N2 P1 C1' 105.4(7) . .
O1 P1 C1 106.8(4) . .
N1 P1 C1 103.1(4) . .
N2 P1 C1 116.8(5) . .
C11 N1 P1 127.2(3) . .
C11 N1 H1 116.4 . .
P1 N1 H1 116.4 . .
C12 C11 C16 120.0 . .
C12 C11 N1 120.9(3) . .
C16 C11 N1 119.1(3) . .
N13 C12 C11 120.0 . .
N13 C12 H12 120.0 . .
C11 C12 H12 120.0 . .
C14 N13 C12 120.0 . .
C14 N13 Co1 118.68(13) . .
C12 N13 Co1 121.23(13) . .
N13 C14 C15 120.0 . .
N13 C14 H14 120.0 . .
C15 C14 H14 120.0 . .
C14 C15 C16 120.0 . .
C14 C15 H15 120.0 . .
C16 C15 H15 120.0 . .
C15 C16 C11 120.0 . .
C15 C16 H16 120.0 . .
C11 C16 H16 120.0 . .
C21 N2 P1 127.7(3) . .
C21 N2 H2 116.1 . .
P1 N2 H2 116.1 . .
C22 C21 C26 120.0 . .
C22 C21 N2 120.4(3) . .
C26 C21 N2 119.5(3) . .
C21 C22 N23 120.0 . .
C21 C22 H22 120.0 . .
N23 C22 H22 120.0 . .
C22 N23 C24 120.0 . .
C22 N23 Co1 119.96(14) . 3_655
C24 N23 Co1 120.04(14) . 3_655
C25 C24 N23 120.0 . .
C25 C24 H24 120.0 . .
N23 C24 H24 120.0 . .
C24 C25 C26 120.0 . .
C24 C25 H25 120.0 . .
C26 C25 H25 120.0 . .
C25 C26 C21 120.0 . .
C25 C26 H26 120.0 . .
C21 C26 H26 120.0 . .
C6 C1 C2 121.1(14) . .
C6 C1 P1 121.2(9) . .
C2 C1 P1 117.7(10) . .
C3 C2 C1 122.8(14) . .
C3 C2 H2A 118.6 . .
C1 C2 H2A 118.6 . .
C2 C3 C4 111.8(13) . .
C2 C3 H3 124.1 . .
C4 C3 H3 124.1 . .
C5 C4 C3 127.3(15) . .
C5 C4 H4 116.4 . .
C3 C4 H4 116.4 . .
C6 C5 C4 117.9(14) . .
C6 C5 H5 121.1 . .
C4 C5 H5 121.1 . .
C5 C6 C1 118.4(14) . .
C5 C6 H6 120.8 . .
C1 C6 H6 120.8 . .
C6' C1' C2' 118.6(17) . .
C6' C1' P1 116.9(14) . .
C2' C1' P1 123.8(13) . .
C1' C2' C3' 121.5(17) . .
C1' C2' H2' 119.2 . .
C3' C2' H2' 119.2 . .
C4' C3' C2' 116.8(17) . .
C4' C3' H3' 121.6 . .
C2' C3' H3' 121.6 . .
C3' C4' C5' 126.3(18) . .
C3' C4' H4' 116.9 . .
C5' C4' H4' 116.9 . .
C4' C5' C6' 110.0(17) . .
C4' C5' H5' 125.0 . .
C6' C5' H5' 125.0 . .
C1' C6' C5' 124.7(19) . .
C1' C6' H6' 117.6 . .
C5' C6' H6' 117.6 . .

loop_
_geom_bond_atom_site_label_1
_geom_bond_atom_site_label_2
_geom_bond_distance
_geom_bond_site_symmetry_2
Co1 O2 2.078(3) .
Co1 O3 2.103(4) .
Co1 N13 2.152(2) 5_656
Co1 N13 2.152(2) .
Co1 N23 2.155(10) 8_666
Co1 N23 2.155(16) 4_565
Rb1 O4 3.121(9) .
Rb1 O4 3.121(9) 8_666
Rb1 O4 3.121(9) 4_565
Rb1 O4 3.121(9) 6_566
Rb1 O4 3.121(9) 7_556
Rb1 O4 3.121(9) 3_655
Rb1 O4 3.121(9) 2_665
Rb1 O4 3.121(9) 5_656
Rb1 O4' 3.189(6) .
Rb1 O4' 3.189(6) 8_666
Rb1 O4' 3.189(6) 6_566
Rb1 O4' 3.189(6) 4_565
O4 O4' 0.884(9) .
O5 O5 0.932(16) 8_666
P1 O1 1.493(3) .
P1 N1 1.636(4) .
P1 N2 1.644(5) .
P1 C1' 1.779(17) .
P1 C1 1.827(14) .
N1 C11 1.412(5) .
N1 H1 0.8800 .
C11 C12 1.3900 .
C11 C16 1.3900 .
C12 N13 1.3900 .
C12 H12 0.9500 .
N13 C14 1.3900 .
C14 C15 1.3900 .
C14 H14 0.9500 .
C15 C16 1.3900 .
C15 H15 0.9500 .
C16 H16 0.9500 .
N2 C21 1.417(5) .
N2 H2 0.8800 .
C21 C22 1.3900 .
C21 C26 1.3900 .
C22 N23 1.3900 .
C22 H22 0.9500 .
N23 C24 1.3900 .
N23 Co1 2.155(2) 3_655
C24 C25 1.3900 .
C24 H24 0.9500 .
C25 C26 1.3900 .
C25 H25 0.9500 .
C26 H26 0.9500 .
C1 C6 1.380(16) .
C1 C2 1.402(16) .
C2 C3 1.379(17) .
C2 H2A 0.9500 .
C3 C4 1.390(18) .
C3 H3 0.9500 .
C4 C5 1.386(18) .
C4 H4 0.9500 .
C5 C6 1.354(16) .
C5 H5 0.9500 .
C6 H6 0.9500 .
C1' C6' 1.36(3) .
C1' C2' 1.38(2) .
C2' C3' 1.40(2) .
C2' H2' 0.9500 .
C3' C4' 1.38(3) .
C3' H3' 0.9500 .
C4' C5' 1.43(3) .
C4' H4' 0.9500 .
C5' C6' 1.45(3) .
C5' H5' 0.9500 .
C6' H6' 0.9500 .
